data_4117864
loop_
_publ_author_name
'Daisuke Uraguchi'
'Kyohei Koshimoto'
'Takashi Ooi'

_publ_section_title
;
 Ionic Nucleophilic Catalysis of Chiral Ammonium Betaines for Highly
 Stereoselective Aldol Reaction from Oxindole-Derived Vinylic Carbonates
;
_journal_name_full 'Journal of the American Chemical Society'
_journal_page_first 6972
_journal_page_last 6975
_journal_paper_doi 10.1021/ja3022939
_journal_volume 134
_journal_year 2012
_chemical_formula_sum 'C29 H23 Br Cl N O2'
_chemical_formula_weight 532.84
_chemical_name_systematic
; 
 ? 
;
_space_group_IT_number 19
_symmetry_cell_setting orthorhombic
_symmetry_space_group_name_Hall 'P 2ac 2ab'
_symmetry_space_group_name_H-M 'P 21 21 21'
_atom_sites_solution_hydrogens geom
_atom_sites_solution_primary direct
_atom_sites_solution_secondary difmap
_audit_creation_method SHELXL-97
_cell_angle_alpha 90.00
_cell_angle_beta 90.00
_cell_angle_gamma 90.00
_cell_formula_units_Z 4
_cell_length_a 6.1197(19)
_cell_length_b 19.421(6)
_cell_length_c 20.604(6)
_cell_measurement_reflns_used 3699
_cell_measurement_temperature 153(2)
_cell_measurement_theta_max 23.01
_cell_measurement_theta_min 2.24
_cell_volume 2448.8(13)
_computing_cell_refinement 'Bruker SMART'
_computing_data_collection 'Bruker SMART'
_computing_data_reduction 'Bruker SAINT'
_computing_molecular_graphics 'Bruker SHELXTL'
_computing_publication_material 'Bruker SHELXTL'
_computing_structure_refinement 'SHELXL-97 (Sheldrick, 1997)'
_computing_structure_solution 'SHELXS-97 (Sheldrick, 1990)'
_diffrn_ambient_temperature 153(2)
_diffrn_detector_area_resol_mean 8.366
_diffrn_measured_fraction_theta_full 0.995
_diffrn_measured_fraction_theta_max 0.995
_diffrn_measurement_device_type 'CCD area detector'
_diffrn_measurement_method 'phi and omega scans'
_diffrn_radiation_monochromator graphite
_diffrn_radiation_source 'fine-focus sealed tube'
_diffrn_radiation_type MoK\a
_diffrn_radiation_wavelength 0.71073
_diffrn_reflns_av_R_equivalents 0.0528
_diffrn_reflns_av_sigmaI/netI 0.0789
_diffrn_reflns_limit_h_max 6
_diffrn_reflns_limit_h_min -8
_diffrn_reflns_limit_k_max 25
_diffrn_reflns_limit_k_min -25
_diffrn_reflns_limit_l_max 27
_diffrn_reflns_limit_l_min -25
_diffrn_reflns_number 18102
_diffrn_reflns_theta_full 28.35
_diffrn_reflns_theta_max 28.35
_diffrn_reflns_theta_min 1.44
_exptl_absorpt_coefficient_mu 1.815
_exptl_absorpt_correction_T_max 0.8393
_exptl_absorpt_correction_T_min 0.6120
_exptl_absorpt_correction_type empirical
_exptl_crystal_colour colorless
_exptl_crystal_density_diffrn 1.445
_exptl_crystal_description prism
_exptl_crystal_F_000 1088
_exptl_crystal_size_max 0.30
_exptl_crystal_size_mid 0.30
_exptl_crystal_size_min 0.10
_refine_diff_density_max 0.497
_refine_diff_density_min -0.320
_refine_diff_density_rms 0.069
_refine_ls_abs_structure_details 'Flack H D (1983), Acta Cryst. A39, 876-881'
_refine_ls_abs_structure_Flack -0.002(9)
_refine_ls_extinction_method none
_refine_ls_goodness_of_fit_ref 1.019
_refine_ls_hydrogen_treatment mixed
_refine_ls_matrix_type full
_refine_ls_number_parameters 308
_refine_ls_number_reflns 6067
_refine_ls_number_restraints 0
_refine_ls_restrained_S_all 1.019
_refine_ls_R_factor_all 0.0645
_refine_ls_R_factor_gt 0.0438
_refine_ls_shift/su_max 0.001
_refine_ls_shift/su_mean 0.000
_refine_ls_structure_factor_coef Fsqd
_refine_ls_weighting_details 'calc w=1/[\s^2^(Fo^2^)+(0.0419P)^2^+0.1587P] where P=(Fo^2^+2Fc^2^)/3'
_refine_ls_weighting_scheme calc
_refine_ls_wR_factor_gt 0.0915
_refine_ls_wR_factor_ref 0.1106
_reflns_number_gt 4706
_reflns_number_total 6067
_reflns_threshold_expression >2sigma(I)
_cod_data_source_file ja3022939_si_003.cif
_cod_data_source_block 7
_cod_original_cell_volume 2448.7(12)
_cod_database_code 4117864

loop_
_symmetry_equiv_pos_as_xyz
'x, y, z'
'-x+1/2, -y, z+1/2'
'-x, y+1/2, -z+1/2'
'x+1/2, -y+1/2, -z'

loop_
_atom_site_label
_atom_site_type_symbol
_atom_site_fract_x
_atom_site_fract_y
_atom_site_fract_z
_atom_site_U_iso_or_equiv
_atom_site_adp_type
_atom_site_occupancy
_atom_site_symmetry_multiplicity
_atom_site_calc_flag
_atom_site_refinement_flags
Br1 Br 0.84681(8) 0.584503(19) 0.01056(2) 0.05202(15) Uani 1 1 d .
Cl1 Cl 0.45527(17) 0.79801(4) 0.47426(4) 0.0375(2) Uani 1 1 d .
O1 O 0.5704(4) 0.87922(10) 0.16555(10) 0.0221(5) Uani 1 1 d .
O2 O 0.2312(4) 0.83436(12) 0.16137(12) 0.0324(6) Uani 1 1 d .
N1 N 0.4023(5) 1.08411(13) 0.17797(11) 0.0257(6) Uani 1 1 d .
C21 C 0.6497(6) 0.99394(14) 0.20311(14) 0.0221(6) Uani 1 1 d .
C15 C 0.6390(6) 1.07432(16) 0.01117(15) 0.0334(8) Uani 1 1 d .
H15 H 0.6323 1.0944 -0.0308 0.040 Uiso 1 1 calc R
C8 C 0.4711(6) 0.83912(16) 0.39918(14) 0.0258(7) Uani 1 1 d .
C16 C 0.6624(6) 1.01517(14) 0.13211(15) 0.0246(7) Uani 1 1 d .
C9 C 0.3342(6) 0.92074(17) 0.32358(14) 0.0282(7) Uani 1 1 d .
H9 H 0.2329 0.9561 0.3131 0.034 Uiso 1 1 calc R
C17 C 0.4961(6) 1.09715(16) 0.05903(14) 0.0287(7) Uani 1 1 d .
H17 H 0.3921 1.1323 0.0503 0.034 Uiso 1 1 calc R
C7 C 0.4220(6) 0.83137(16) 0.14827(15) 0.0231(7) Uani 1 1 d .
C10 C 0.6274(6) 0.81795(15) 0.35562(16) 0.0280(8) Uani 1 1 d .
H10 H 0.7282 0.7827 0.3668 0.034 Uiso 1 1 calc R
C18 C 0.7899(6) 1.02325(17) 0.02316(17) 0.0333(8) Uani 1 1 d .
H18 H 0.8862 1.0088 -0.0103 0.040 Uiso 1 1 calc R
C1 C 0.5011(6) 0.65604(17) 0.07533(17) 0.0331(8) Uani 1 1 d .
H1 H 0.4208 0.6144 0.0711 0.040 Uiso 1 1 calc R
C23 C 0.5341(6) 1.05793(15) 0.23192(15) 0.0258(7) Uani 1 1 d .
H23A H 0.4406 1.0450 0.2692 0.031 Uiso 1 1 calc R
H23B H 0.6419 1.0927 0.2463 0.031 Uiso 1 1 calc R
C2 C 0.7363(6) 0.77857(17) 0.08663(15) 0.0263(7) Uani 1 1 d .
H2 H 0.8160 0.8203 0.0909 0.032 Uiso 1 1 calc R
C11 C 0.4863(5) 0.90012(14) 0.27768(14) 0.0223(7) Uani 1 1 d .
C12 C 0.4930(5) 0.93155(14) 0.21050(14) 0.0209(6) Uani 1 1 d .
H12 H 0.3420 0.9459 0.1977 0.025 Uiso 1 1 calc R
C19 C 0.5100(6) 1.06710(15) 0.12002(15) 0.0248(7) Uani 1 1 d .
C3 C 0.7115(6) 0.66171(17) 0.05030(17) 0.0313(8) Uani 1 1 d .
C22 C 0.8724(6) 0.98117(16) 0.23383(17) 0.0300(7) Uani 1 1 d .
H22A H 0.9365 0.9392 0.2155 0.045 Uiso 1 1 calc R
H22B H 0.8553 0.9757 0.2808 0.045 Uiso 1 1 calc R
H22C H 0.9686 1.0204 0.2249 0.045 Uiso 1 1 calc R
C24 C 0.0775(6) 1.14412(15) 0.13890(16) 0.0260(7) Uani 1 1 d .
H24 H 0.0865 1.1205 0.0986 0.031 Uiso 1 1 calc R
C25 C 0.2149(6) 1.16701(15) 0.24582(15) 0.0254(7) Uani 1 1 d .
H25 H 0.3201 1.1600 0.2791 0.031 Uiso 1 1 calc R
C26 C -0.1102(6) 1.22468(16) 0.20828(17) 0.0303(8) Uani 1 1 d .
H26 H -0.2260 1.2564 0.2153 0.036 Uiso 1 1 calc R
C13 C 0.6349(6) 0.84900(15) 0.29536(15) 0.0265(7) Uani 1 1 d .
H13 H 0.7439 0.8352 0.2652 0.032 Uiso 1 1 calc R
C4 C 0.4118(6) 0.71222(16) 0.10644(15) 0.0282(7) Uani 1 1 d .
H4 H 0.2689 0.7090 0.1242 0.034 Uiso 1 1 calc R
C20 C 0.8017(6) 0.99268(16) 0.08435(16) 0.0291(8) Uani 1 1 d .
H20 H 0.9041 0.9570 0.0928 0.035 Uiso 1 1 calc R
C5 C 0.5271(6) 0.77332(16) 0.11219(14) 0.0221(7) Uani 1 1 d .
C6 C 0.8287(6) 0.72261(17) 0.05483(15) 0.0292(7) Uani 1 1 d .
H6 H 0.9706 0.7260 0.0364 0.035 Uiso 1 1 calc R
C27 C -0.0908(6) 1.19012(15) 0.14968(16) 0.0281(8) Uani 1 1 d .
H27 H -0.1950 1.1982 0.1164 0.034 Uiso 1 1 calc R
C14 C 0.3276(6) 0.89068(17) 0.38429(16) 0.0318(8) Uani 1 1 d .
H14 H 0.2239 0.9058 0.4155 0.038 Uiso 1 1 calc R
C28 C 0.0428(6) 1.21194(16) 0.25630(16) 0.0285(7) Uani 1 1 d .
H28 H 0.0295 1.2344 0.2971 0.034 Uiso 1 1 calc R
C29 C 0.2357(6) 1.13193(14) 0.18704(15) 0.0227(7) Uani 1 1 d .

loop_
_atom_site_aniso_label
_atom_site_aniso_U_11
_atom_site_aniso_U_22
_atom_site_aniso_U_33
_atom_site_aniso_U_23
_atom_site_aniso_U_13
_atom_site_aniso_U_12
Br1 0.0563(3) 0.03588(19) 0.0639(3) -0.01528(18) 0.0156(2) 0.0101(2)
Cl1 0.0530(6) 0.0359(4) 0.0237(4) 0.0050(3) 0.0014(4) -0.0016(4)
O1 0.0210(12) 0.0218(10) 0.0234(11) -0.0031(9) 0.0023(9) -0.0022(9)
O2 0.0221(14) 0.0325(12) 0.0425(15) -0.0081(11) 0.0053(11) -0.0043(10)
N1 0.0355(17) 0.0220(12) 0.0197(12) 0.0013(11) -0.0048(11) 0.0057(13)
C21 0.0235(16) 0.0190(13) 0.0239(15) -0.0006(11) -0.0042(14) 0.0001(14)
C15 0.042(2) 0.0349(17) 0.0231(15) 0.0002(14) -0.0014(15) -0.0151(17)
C8 0.033(2) 0.0256(15) 0.0187(15) 0.0000(12) -0.0011(14) -0.0053(15)
C16 0.0281(18) 0.0183(13) 0.0274(16) -0.0004(12) -0.0013(15) -0.0063(14)
C9 0.0264(18) 0.0294(15) 0.0289(16) 0.0024(13) 0.0015(14) 0.0066(17)
C17 0.034(2) 0.0252(16) 0.0264(16) 0.0024(13) -0.0057(15) -0.0040(15)
C7 0.0280(19) 0.0226(14) 0.0186(14) 0.0005(12) -0.0020(13) -0.0020(14)
C10 0.032(2) 0.0203(14) 0.0318(17) 0.0012(13) 0.0008(16) 0.0076(15)
C18 0.036(2) 0.0328(17) 0.0314(18) -0.0063(15) 0.0091(15) -0.0121(15)
C1 0.036(2) 0.0259(17) 0.0380(19) -0.0073(15) 0.0014(17) -0.0050(16)
C23 0.0314(19) 0.0221(14) 0.0239(15) -0.0012(12) -0.0078(14) 0.0004(14)
C2 0.0296(19) 0.0279(16) 0.0214(16) -0.0028(13) -0.0021(14) -0.0046(15)
C11 0.0233(17) 0.0195(14) 0.0240(15) -0.0021(12) -0.0017(13) -0.0007(13)
C12 0.0193(16) 0.0187(14) 0.0248(15) -0.0032(12) -0.0004(12) 0.0032(12)
C19 0.0305(19) 0.0208(15) 0.0231(15) -0.0041(12) -0.0038(14) -0.0041(13)
C3 0.035(2) 0.0287(17) 0.0300(18) -0.0076(14) 0.0000(15) 0.0057(15)
C22 0.0223(18) 0.0274(15) 0.0404(19) 0.0039(14) -0.0045(15) -0.0050(15)
C24 0.035(2) 0.0179(13) 0.0246(16) 0.0014(12) -0.0036(14) -0.0060(14)
C25 0.033(2) 0.0233(15) 0.0202(16) 0.0016(13) -0.0036(14) -0.0025(14)
C26 0.027(2) 0.0233(15) 0.0410(19) 0.0022(14) 0.0030(15) 0.0013(14)
C13 0.0292(19) 0.0246(15) 0.0256(16) 0.0008(12) 0.0053(15) 0.0088(15)
C4 0.0243(18) 0.0296(17) 0.0307(17) -0.0036(14) 0.0025(14) -0.0013(14)
C20 0.028(2) 0.0210(15) 0.0387(19) -0.0038(14) 0.0031(15) -0.0077(14)
C5 0.0240(17) 0.0237(15) 0.0187(14) -0.0013(12) -0.0010(13) -0.0001(13)
C6 0.0233(18) 0.0373(17) 0.0271(17) -0.0046(14) 0.0012(15) 0.0041(16)
C27 0.027(2) 0.0246(15) 0.0330(18) 0.0053(14) -0.0073(14) -0.0042(14)
C14 0.031(2) 0.0396(18) 0.0247(16) -0.0040(14) 0.0077(16) 0.0058(17)
C28 0.034(2) 0.0252(16) 0.0262(16) -0.0018(13) 0.0056(15) -0.0020(15)
C29 0.0290(18) 0.0134(13) 0.0256(16) 0.0033(12) -0.0021(14) -0.0054(13)

loop_
_atom_type_symbol
_atom_type_description
_atom_type_scat_dispersion_real
_atom_type_scat_dispersion_imag
_atom_type_scat_source
C C 0.0033 0.0016 'International Tables Vol C Tables 4.2.6.8 and 6.1.1.4'
H H 0.0000 0.0000 'International Tables Vol C Tables 4.2.6.8 and 6.1.1.4'
N N 0.0061 0.0033 'International Tables Vol C Tables 4.2.6.8 and 6.1.1.4'
O O 0.0106 0.0060 'International Tables Vol C Tables 4.2.6.8 and 6.1.1.4'
Cl Cl 0.1484 0.1585 'International Tables Vol C Tables 4.2.6.8 and 6.1.1.4'
Br Br -0.2901 2.4595 'International Tables Vol C Tables 4.2.6.8 and 6.1.1.4'

loop_
_geom_angle_atom_site_label_1
_geom_angle_atom_site_label_2
_geom_angle_atom_site_label_3
_geom_angle
C7 O1 C12 115.5(2)
C29 N1 C19 128.0(3)
C29 N1 C23 122.2(2)
C19 N1 C23 107.8(3)
C16 C21 C22 113.5(3)
C16 C21 C23 100.0(2)
C22 C21 C23 112.3(3)
C16 C21 C12 109.7(2)
C22 C21 C12 112.6(2)
C23 C21 C12 107.9(3)
C18 C15 C17 121.6(3)
C18 C15 H15 119.2
C17 C15 H15 119.2
C14 C8 C10 121.3(3)
C14 C8 Cl1 119.9(3)
C10 C8 Cl1 118.7(3)
C20 C16 C19 121.1(3)
C20 C16 C21 129.4(3)
C19 C16 C21 109.5(3)
C14 C9 C11 121.0(3)
C14 C9 H9 119.5
C11 C9 H9 119.5
C19 C17 C15 118.0(3)
C19 C17 H17 121.0
C15 C17 H17 121.0
O2 C7 O1 124.3(3)
O2 C7 C5 124.5(3)
O1 C7 C5 111.2(3)
C8 C10 C13 118.7(3)
C8 C10 H10 120.7
C13 C10 H10 120.7
C15 C18 C20 120.2(3)
C15 C18 H18 119.9
C20 C18 H18 119.9
C4 C1 C3 118.5(3)
C4 C1 H1 120.8
C3 C1 H1 120.8
N1 C23 C21 103.9(2)
N1 C23 H23A 111.0
C21 C23 H23A 111.0
N1 C23 H23B 111.0
C21 C23 H23B 111.0
H23A C23 H23B 109.0
C5 C2 C6 119.8(3)
C5 C2 H2 120.1
C6 C2 H2 120.1
C9 C11 C13 117.7(3)
C9 C11 C12 121.7(3)
C13 C11 C12 120.6(3)
O1 C12 C11 108.0(2)
O1 C12 C21 106.4(2)
C11 C12 C21 114.9(2)
O1 C12 H12 109.1
C11 C12 H12 109.1
C21 C12 H12 109.1
C17 C19 C16 120.4(3)
C17 C19 N1 130.0(3)
C16 C19 N1 109.4(3)
C6 C3 C1 121.4(3)
C6 C3 Br1 118.5(3)
C1 C3 Br1 120.1(3)
C21 C22 H22A 109.5
C21 C22 H22B 109.5
H22A C22 H22B 109.5
C21 C22 H22C 109.5
H22A C22 H22C 109.5
H22B C22 H22C 109.5
C27 C24 C29 120.6(3)
C27 C24 H24 119.7
C29 C24 H24 119.7
C28 C25 C29 120.8(3)
C28 C25 H25 119.6
C29 C25 H25 119.6
C28 C26 C27 118.5(3)
C28 C26 H26 120.7
C27 C26 H26 120.7
C10 C13 C11 121.6(3)
C10 C13 H13 119.2
C11 C13 H13 119.2
C1 C4 C5 121.0(3)
C1 C4 H4 119.5
C5 C4 H4 119.5
C16 C20 C18 118.7(3)
C16 C20 H20 120.7
C18 C20 H20 120.7
C4 C5 C2 120.0(3)
C4 C5 C7 118.0(3)
C2 C5 C7 122.0(3)
C3 C6 C2 119.2(3)
C3 C6 H6 120.4
C2 C6 H6 120.4
C24 C27 C26 121.1(3)
C24 C27 H27 119.4
C26 C27 H27 119.4
C8 C14 C9 119.6(3)
C8 C14 H14 120.2
C9 C14 H14 120.2
C25 C28 C26 121.0(3)
C25 C28 H28 119.5
C26 C28 H28 119.5
N1 C29 C25 120.6(3)
N1 C29 C24 121.5(3)
C25 C29 C24 117.9(3)

loop_
_geom_bond_atom_site_label_1
_geom_bond_atom_site_label_2
_geom_bond_distance
Br1 C3 1.899(3)
Cl1 C8 1.744(3)
O1 C7 1.347(4)
O1 C12 1.454(3)
O2 C7 1.200(4)
N1 C29 1.392(4)
N1 C19 1.403(4)
N1 C23 1.465(4)
C21 C16 1.522(4)
C21 C22 1.523(5)
C21 C23 1.548(4)
C21 C12 1.553(4)
C15 C18 1.378(5)
C15 C17 1.391(5)
C15 H15 0.9500
C8 C14 1.367(5)
C8 C10 1.375(5)
C16 C20 1.373(5)
C16 C19 1.396(5)
C9 C14 1.381(4)
C9 C11 1.386(4)
C9 H9 0.9500
C17 C19 1.388(4)
C17 H17 0.9500
C7 C5 1.496(4)
C10 C13 1.381(4)
C10 H10 0.9500
C18 C20 1.396(5)
C18 H18 0.9500
C1 C4 1.378(5)
C1 C3 1.391(5)
C1 H1 0.9500
C23 H23A 0.9900
C23 H23B 0.9900
C2 C5 1.388(5)
C2 C6 1.389(5)
C2 H2 0.9500
C11 C13 1.395(4)
C11 C12 1.513(4)
C12 H12 1.0000
C3 C6 1.386(5)
C22 H22A 0.9800
C22 H22B 0.9800
C22 H22C 0.9800
C24 C27 1.381(5)
C24 C29 1.406(5)
C24 H24 0.9500
C25 C28 1.385(5)
C25 C29 1.395(4)
C25 H25 0.9500
C26 C28 1.385(5)
C26 C27 1.387(5)
C26 H26 0.9500
C13 H13 0.9500
C4 C5 1.386(5)
C4 H4 0.9500
C20 H20 0.9500
C6 H6 0.9500
C27 H27 0.9500
C14 H14 0.9500
C28 H28 0.9500
